data_2018254
loop_
_publ_author_name
'Friese, K.'
'Halasyamani, P. S.'
'Tolkiehn, M.'
'Grzechnik, A.'

_publ_section_title
;
 A high-pressure single-crystal synchrotron diffraction study of
 NH~4~RbTe~4~O~9~&#x00B7;2H~2~O: stability of three different
 TeO~<i>x~</i> coordination polyhedra
;
_journal_coeditor_code LG3063
_journal_issue 10
_journal_name_full 'Acta Crystallographica Section C'
_journal_page_first i45
_journal_page_last i49
_journal_paper_doi 10.1107/S0108270111025728
_journal_volume 67
_journal_year 2011
_chemical_formula_iupac 'N H4 Rb Te4 O9 , 2H2 O'
_chemical_formula_moiety 'O9 Te4 (NH4) 2(H2O) Rb1'
_chemical_formula_sum 'H8 N O11 Rb Te4'
_chemical_formula_weight 793.9
_chemical_name_systematic
;
ammonium rubidium nonaoxotetratellurate(IV) dihydrate
;
_space_group_IT_number 15
_symmetry_cell_setting monoclinic
_symmetry_space_group_name_Hall '-I 2ya'
_symmetry_space_group_name_H-M 'I 1 2/a 1'
_cell_angle_alpha 90
_cell_angle_beta 101.5(2)
_cell_angle_gamma 90
_cell_formula_units_Z 8
_cell_length_a 18.604(4)
_cell_length_b 6.583(2)
_cell_length_c 20.295(11)
_cell_measurement_reflns_used 3724
_cell_measurement_temperature 293
_cell_measurement_theta_max 22.25
_cell_measurement_theta_min 1.25
_cell_volume 2436(2)
_computing_cell_refinement 'XDS (Kabsch, 2010)'
_computing_data_collection 'Automar (Marresearch, 2009)'
_computing_data_reduction
;
XDS (Kabsch, 2010) and JANA2006 (Pet\<r\'i\<cek <i>et al.</i>,
2006)
;
_computing_molecular_graphics 'ATOMS (Dowty, 1999)'
_computing_publication_material
;
JANA2006 (Pet\<r\'i\<cek <i>et al.</i>, 2006)
;
_computing_structure_refinement
;
JANA2006 (Pet\<r\'i\<cek <i>et al.</i>, 2006)
;
_computing_structure_solution 'coordinates from Kim & Halasyamani (2008)'
_diffrn_ambient_temperature 293
_diffrn_measured_fraction_theta_full 0.43
_diffrn_measured_fraction_theta_max 0.12
_diffrn_measurement_device 'Huber four-circle'
_diffrn_measurement_device_type 'Huber four-circle diffractometer with Marresearch MarCCD165 area detector'
_diffrn_measurement_method \f
_diffrn_radiation_source HASYLAB
_diffrn_radiation_type synchrotron
_diffrn_radiation_wavelength 0.3978
_diffrn_reflns_av_R_equivalents 0.1394
_diffrn_reflns_av_sigmaI/netI 0.0754
_diffrn_reflns_limit_h_max 32
_diffrn_reflns_limit_h_min -32
_diffrn_reflns_limit_k_max 12
_diffrn_reflns_limit_k_min -12
_diffrn_reflns_limit_l_max 14
_diffrn_reflns_limit_l_min -24
_diffrn_reflns_number 3724
_diffrn_reflns_reduction_process
;
XDS (Kabsch, 2010) and JANA2006 (Pet\<r\'i\<cek et al., 2006)
;
_diffrn_reflns_theta_full 8.76
_diffrn_reflns_theta_max 22.25
_diffrn_reflns_theta_min 1.25
_exptl_absorpt_coefficient_mu 2.223
_exptl_absorpt_correction_T_max 0.8239
_exptl_absorpt_correction_T_min 0.5530
_exptl_absorpt_correction_type numerical
_exptl_absorpt_process_details '(JANA2006; Pet\<r\'i\<cek <i>et al.</i>, 2006)'
_exptl_crystal_colour 'light yellow'
_exptl_crystal_density_diffrn 4.290
_exptl_crystal_description irregular
_exptl_crystal_F_000 2784
_exptl_crystal_size_max 0.22
_exptl_crystal_size_mid 0.12
_exptl_crystal_size_min 0.03
_refine_diff_density_max 3.99
_refine_diff_density_min -3.83
_refine_ls_extinction_method none
_refine_ls_goodness_of_fit_ref 2.97
_refine_ls_hydrogen_treatment undef
_refine_ls_number_constraints 0
_refine_ls_number_parameters 85
_refine_ls_number_reflns 1119
_refine_ls_number_restraints 0
_refine_ls_R_factor_all 0.1080
_refine_ls_R_factor_gt 0.1080
_refine_ls_shift/su_max 0.0272
_refine_ls_shift/su_mean 0.0030
_refine_ls_structure_factor_coef F
_refine_ls_weighting_details 'w = 1/(\s^2^(F)+0.0001F^2^)'
_refine_ls_weighting_scheme sigma
_refine_ls_wR_factor_gt 0.0923
_refine_ls_wR_factor_ref 0.0923
_reflns_number_gt 1119
_reflns_number_total 1119
_reflns_threshold_expression I>3\s(I)
_cod_data_source_file lg3063.cif
_cod_data_source_block I_2.52GPa
_cod_original_sg_symbol_H-M 'I 2/a'
_cod_original_formula_sum 'H8 N1 O11 Rb1 Te4'
_cod_database_code 2018254
_cod_database_fobs_code 2018254

loop_
_symmetry_equiv_pos_site_id
_symmetry_equiv_pos_as_xyz
1 x,y,z
2 -x+1/2,y,-z
3 -x,-y,-z
4 x+1/2,-y,z
5 x+1/2,y+1/2,z+1/2
6 -x,y+1/2,-z+1/2
7 -x+1/2,-y+1/2,-z+1/2
8 x,-y+1/2,z+1/2

loop_
_atom_site_type_symbol
_atom_site_label
_atom_site_fract_x
_atom_site_fract_y
_atom_site_fract_z
_atom_site_U_iso_or_equiv
_atom_site_adp_type
_atom_site_calc_flag
_atom_site_occupancy
_atom_site_symmetry_multiplicity
Te Te1 0.12072(16) 0.6219(4) 0.3053(3) 0.019(3) Uani d 1 8
Te Te2 0.05491(15) 0.1309(4) 0.1980(3) 0.024(3) Uani d 1 8
Te Te3 0.22035(16) 0.1918(4) 0.3181(3) 0.018(3) Uani d 1 8
Te Te4 0.31567(17) 0.6748(4) 0.3533(4) 0.021(3) Uani d 1 8
Rb Rb1 0.25 0.4304(10) 0.5 0.0243(17) Uiso d 0.78 4
Rb Rb2 0.0347(3) 0.1072(7) 0.3973(6) 0.0127(11) Uiso d 0.61 8
O O1 0.0565(14) 0.687(4) 0.361(3) 0.016(2) Uiso d 1 8
O O2 0.2094(14) 0.715(3) 0.365(3) 0.016(2) Uiso d 1 8
O O3 0.1391(14) 0.355(3) 0.342(3) 0.016(2) Uiso d 1 8
O O4 -0.0040(15) -0.005(3) 0.249(3) 0.016(2) Uiso d 1 8
O O5 0.4315(14) 0.584(3) 0.360(3) 0.016(2) Uiso d 1 8
O O6 0.1422(15) 0.024(4) 0.261(3) 0.016(2) Uiso d 1 8
O O7 0.2128(14) 0.404(3) 0.250(3) 0.016(2) Uiso d 1 8
O O8 0.3024(14) 0.402(3) 0.378(3) 0.016(2) Uiso d 1 8
O O9 0.3466(14) 0.795(4) 0.436(3) 0.016(2) Uiso d 1 8
O O10 0.0753(16) 0.360(4) 0.055(3) 0.022(5) Uiso d 1 8
O O11 0.3186(15) 0.496(4) 0.040(3) 0.022(5) Uiso d 1 8
N N1 0.095(3) 0.510(8) 0.484(7) 0.012(9) Uiso d 0.5 8
N N1A 0.049(3) 0.532(8) 0.488(7) 0.012(9) Uiso d 0.5 8

loop_
_atom_site_aniso_label
_atom_site_aniso_U_11
_atom_site_aniso_U_22
_atom_site_aniso_U_33
_atom_site_aniso_U_12
_atom_site_aniso_U_13
_atom_site_aniso_U_23
_atom_site_aniso_type_symbol
Te1 0.0155(13) 0.0136(12) 0.028(9) 0.0011(11) 0.007(3) -0.001(2) Te
Te2 0.0140(12) 0.0120(12) 0.049(9) -0.0040(10) 0.011(3) -0.0028(19) Te
Te3 0.0150(13) 0.0127(12) 0.028(9) 0.0003(10) 0.006(3) 0.0021(19) Te
Te4 0.0224(14) 0.0119(12) 0.030(9) -0.0045(11) 0.007(3) -0.005(2) Te

loop_
_atom_type_symbol
_atom_type_scat_dispersion_real
_atom_type_scat_dispersion_imag
_atom_type_scat_source
N 0.0004 0.0009 'International Tables Vol C tables 4.2.6.8 and 6.1.1.1'
H 0.0000 0.0000 'International Tables Vol C tables 4.2.6.8 and 6.1.1.1'
Rb 0.2686 1.1082 'International Tables Vol C tables 4.2.6.8 and 6.1.1.1'
Te -3.2035 0.5975 'International Tables Vol C tables 4.2.6.8 and 6.1.1.1'
O 0.0015 0.0017 'International Tables Vol C tables 4.2.6.8 and 6.1.1.1'

loop_
_geom_angle_atom_site_label_1
_geom_angle_atom_site_label_2
_geom_angle_atom_site_label_3
_geom_angle_site_symmetry_1
_geom_angle_site_symmetry_3
_geom_angle
_geom_angle_publ_flag
O1 Te1 O2 . . 97(2) no
O1 Te1 O3 . . 93.0(18) no
O1 Te1 O4 . 6_555 73.9(18) no
O2 Te1 O3 . . 89.0(13) no
O2 Te1 O4 . 6_555 169(2) no
O3 Te1 O4 . 6_555 86.3(12) no
O1 Te2 O4 6_545 . 78.0(18) no
O1 Te2 O5 6_545 7_555 90.6(15) no
O1 Te2 O6 6_545 . 165.3(15) no
O4 Te2 O5 . 7_555 98.9(18) no
O4 Te2 O6 . . 88.1(18) no
O5 Te2 O6 7_555 . 86.9(17) no
O3 Te3 O6 . . 86.5(14) no
O3 Te3 O7 . . 80.8(18) no
O3 Te3 O7 . 7_555 152.8(19) no
O3 Te3 O8 . . 90.2(13) no
O6 Te3 O7 . . 92.6(17) no
O6 Te3 O7 . 7_555 85.2(17) no
O6 Te3 O8 . . 175.3(11) no
O7 Te3 O7 . 7_555 73.7(16) no
O7 Te3 O8 . . 83.6(16) no
O7 Te3 O8 7_555 . 96.3(15) no
O2 Te4 O5 . . 167.0(19) no
O2 Te4 O8 . . 85.1(12) no
O2 Te4 O9 . . 88.4(18) no
O5 Te4 O8 . . 84.3(11) no
O5 Te4 O9 . . 86.4(16) no
O8 Te4 O9 . . 102(2) no
O2 Rb1 O2 . 2_556 110.4(10) no
O2 Rb1 O3 . . 47.0(7) no
O2 Rb1 O3 . 2_556 147.7(7) no
O2 Rb1 O8 . . 51.1(9) no
O2 Rb1 O8 . 2_556 134.7(9) no
O2 Rb1 O9 . . 47.9(8) no
O2 Rb1 O9 . 2_556 82.4(12) no
O2 Rb1 O11 . 7_555 106.3(12) no
O2 Rb1 O11 . 8_555 138.2(14) no
O2 Rb1 N1 . . 75(3) no
O2 Rb1 N1 . 2_556 93(2) no
O2 Rb1 O3 2_556 . 147.7(7) no
O2 Rb1 O3 2_556 2_556 47.0(7) no
O2 Rb1 O8 2_556 . 134.7(9) no
O2 Rb1 O8 2_556 2_556 51.1(9) no
O2 Rb1 O9 2_556 . 82.4(12) no
O2 Rb1 O9 2_556 2_556 47.9(8) no
O2 Rb1 O11 2_556 7_555 138.2(14) no
O2 Rb1 O11 2_556 8_555 106.3(12) no
O2 Rb1 N1 2_556 . 93(2) no
O2 Rb1 N1 2_556 2_556 75(3) no
O3 Rb1 O3 . 2_556 163.6(6) no
O3 Rb1 O8 . . 55.5(9) no
O3 Rb1 O8 . 2_556 123.2(9) no
O3 Rb1 O9 . . 90.5(11) no
O3 Rb1 O9 . 2_556 101.0(9) no
O3 Rb1 O11 . 7_555 59.7(11) no
O3 Rb1 O11 . 8_555 104.4(11) no
O3 Rb1 N1 . . 62(3) no
O3 Rb1 N1 . 2_556 122(3) no
O3 Rb1 O8 2_556 . 123.2(9) no
O3 Rb1 O8 2_556 2_556 55.5(9) no
O3 Rb1 O9 2_556 . 101.0(9) no
O3 Rb1 O9 2_556 2_556 90.5(11) no
O3 Rb1 O11 2_556 7_555 104.4(11) no
O3 Rb1 O11 2_556 8_555 59.7(11) no
O3 Rb1 N1 2_556 . 122(3) no
O3 Rb1 N1 2_556 2_556 62(3) no
O8 Rb1 O8 . 2_556 172.3(7) no
O8 Rb1 O9 . . 54.1(10) no
O8 Rb1 O9 . 2_556 132.8(10) no
O8 Rb1 O11 . 7_555 84.6(13) no
O8 Rb1 O11 . 8_555 88.5(13) no
O8 Rb1 N1 . . 115(3) no
O8 Rb1 N1 . 2_556 66(3) no
O8 Rb1 O9 2_556 . 132.8(10) no
O8 Rb1 O9 2_556 2_556 54.1(10) no
O8 Rb1 O11 2_556 7_555 88.5(13) no
O8 Rb1 O11 2_556 8_555 84.6(13) no
O8 Rb1 N1 2_556 . 66(3) no
O8 Rb1 N1 2_556 2_556 115(3) no
O9 Rb1 O9 . 2_556 90.6(9) no
O9 Rb1 O11 . 7_555 138.7(15) no
O9 Rb1 O11 . 8_555 120.9(9) no
O9 Rb1 N1 . . 114.9(18) no
O9 Rb1 N1 . 2_556 47(2) no
O9 Rb1 O11 2_556 7_555 120.9(9) no
O9 Rb1 O11 2_556 8_555 138.7(15) no
O9 Rb1 N1 2_556 . 47(2) no
O9 Rb1 N1 2_556 2_556 114.9(18) no
O11 Rb1 O11 7_555 8_555 52.1(9) no
O11 Rb1 N1 7_555 . 77.7(13) no
O11 Rb1 N1 7_555 2_556 122.6(14) no
O11 Rb1 N1 8_555 . 122.6(14) no
O11 Rb1 N1 8_555 2_556 77.7(13) no
N1 Rb1 N1 . 2_556 159.1(15) no
O1 Rb2 O3 1_545 . 107.4(11) no
O1 Rb2 O4 1_545 . 62.6(12) no
O1 Rb2 O5 1_545 4_465 138.2(11) no
O1 Rb2 O10 1_545 6_545 72.2(11) no
O1 Rb2 O10 1_545 8_555 107.6(12) no
O1 Rb2 O11 1_545 7_555 73.4(9) no
O1 Rb2 N1 1_545 . 149.4(14) no
O1 Rb2 N1A 1_545 . 160(2) no
O3 Rb2 O4 . . 78.6(12) no
O3 Rb2 O5 . 4_465 87.8(9) no
O3 Rb2 O10 . 6_545 176.7(15) no
O3 Rb2 O10 . 8_555 107.9(12) no
O3 Rb2 O11 . 7_555 69.7(12) no
O3 Rb2 N1 . . 65(2) no
O3 Rb2 N1A . . 76(2) no
O4 Rb2 O5 . 4_465 83.8(13) no
O4 Rb2 O10 . 6_545 98.4(13) no
O4 Rb2 O10 . 8_555 169.9(7) no
O4 Rb2 O11 . 7_555 113.5(14) no
O4 Rb2 N1 . . 136(2) no
O4 Rb2 N1A . . 137(2) no
O5 Rb2 O10 4_465 6_545 90.4(9) no
O5 Rb2 O10 4_465 8_555 103.9(13) no
O5 Rb2 O11 4_465 7_555 147.1(8) no
O5 Rb2 N1 4_465 . 72.4(14) no
O5 Rb2 N1A 4_465 . 61.0(17) no
O10 Rb2 O10 6_545 8_555 75.3(13) no
O10 Rb2 O11 6_545 7_555 113.0(12) no
O10 Rb2 N1 6_545 . 118(2) no
O10 Rb2 N1A 6_545 . 106(2) no
O10 Rb2 O11 8_555 7_555 63.3(14) no
O10 Rb2 N1 8_555 . 54(2) no
O10 Rb2 N1A 8_555 . 53(2) no
O11 Rb2 N1 7_555 . 76.2(13) no
O11 Rb2 N1A 7_555 . 89.5(15) no

loop_
_geom_bond_atom_site_label_1
_geom_bond_atom_site_label_2
_geom_bond_site_symmetry_2
_geom_bond_distance
_geom_bond_publ_flag
Te1 O1 . 1.86(5) no
Te1 O2 . 1.94(4) no
Te1 O3 . 1.91(3) no
Te2 O1 6_545 2.21(3) no
Te2 O4 . 1.87(5) no
Te2 O5 7_555 1.88(4) no
Te2 O6 . 1.99(4) no
Te3 O3 . 1.99(3) no
Te3 O6 . 2.00(3) no
Te3 O7 . 1.95(5) no
Te3 O7 7_555 2.13(5) no
Te3 O8 . 2.23(3) no
Te4 O2 . 2.05(3) no
Te4 O5 . 2.22(3) no
Te4 O8 . 1.90(3) no
Te4 O9 . 1.83(5) no
Rb1 O2 . 3.29(5) no
Rb1 O2 2_556 3.29(5) no
Rb1 O3 . 3.48(5) no
Rb1 O3 2_556 3.48(5) no
Rb1 O8 . 2.84(6) no
Rb1 O8 2_556 2.84(6) no
Rb1 O9 . 3.41(4) no
Rb1 O9 2_556 3.41(4) no
Rb1 O11 7_555 3.13(3) no
Rb1 O11 8_555 3.13(3) no
Rb1 N1 . 2.89(6) no
Rb1 N1 2_556 2.89(6) no
Rb2 O1 1_545 2.91(3) no
Rb2 O3 . 2.92(4) no
Rb2 O4 . 3.05(6) no
Rb2 O5 4_465 2.80(3) no
Rb2 O10 6_545 2.92(4) no
Rb2 O10 8_555 3.15(6) no
Rb2 O11 7_555 2.85(3) no
Rb2 N1 . 3.26(8) no
Rb2 N1A . 3.32(9) no
N1 N1A . 0.87(11) no
N1A N1A 3_566 2.04(12) no
